data_4118268
loop_
_publ_author_name
'Ming Li'
'A. Dieter Schl\"uter'
'Junji Sakamoto'

_publ_contact_author_email schweizer@org.chem.ethz.ch
_publ_contact_author_name 'B. Schweizer'
_publ_section_title
;
 Solid-State Photopolymerization of a Shape-Persistent Macrocycle with Two
 1,8-Diazaanthracene Units in a Single Crystal
;
_journal_name_full 'Journal of the American Chemical Society'
_journal_page_first 11721
_journal_page_last 11725
_journal_paper_doi 10.1021/ja3038905
_journal_volume 134
_journal_year 2012
_chemical_compound_source 'LOC ETH Zurich'
_chemical_formula_moiety 'C96 H64 Cl12 N6 O2 '
_chemical_formula_sum 'C96 H64 Cl12 N6 O2'
_chemical_formula_weight 1759.044
_chemical_name_systematic
;
 ?
;
_space_group_IT_number 15
_symmetry_cell_setting monoclinic
_symmetry_space_group_name_Hall '-C 2yc'
_symmetry_space_group_name_H-M 'C 1 2/c 1'
_atom_sites_solution_primary direct
_atom_sites_solution_secondary difmap
_audit_creation_method maXus
_cell_angle_alpha 90.00
_cell_angle_beta 131.595(2)
_cell_angle_gamma 90.00
_cell_formula_units_Z 4
_cell_length_a 22.5095(8)
_cell_length_b 29.458(2)
_cell_length_c 16.5367(8)
_cell_measurement_reflns_used 25071
_cell_measurement_temperature 100
_cell_measurement_theta_max 25.028
_cell_measurement_theta_min 2.910
_cell_volume 8200.4(8)
_computing_cell_refinement 'HKL Scalepack (Otwinowski & Minor 1997)'
_computing_data_collection KappaCCD
_computing_data_reduction 'Denzo and Scalepak (Otwinowski & Minor, 1997)'
_computing_structure_refinement 'SHELXL-97 (Sheldrick, 2008)'
_computing_structure_solution 'SHELXS-97 (Sheldrick, 2008)'
_diffrn_ambient_temperature 100
_diffrn_measured_fraction_theta_full 0.959
_diffrn_measured_fraction_theta_max 0.959
_diffrn_measurement_device KappaCCD
_diffrn_measurement_method CCD
_diffrn_orient_matrix_type X=UH
_diffrn_orient_matrix_UB_11 -0.02766
_diffrn_orient_matrix_UB_12 -0.05070
_diffrn_orient_matrix_UB_13 -0.01390
_diffrn_orient_matrix_UB_21 -0.00349
_diffrn_orient_matrix_UB_22 0.01069
_diffrn_orient_matrix_UB_23 -0.03203
_diffrn_orient_matrix_UB_31 0.02815
_diffrn_orient_matrix_UB_32 -0.07093
_diffrn_orient_matrix_UB_33 -0.02674
_diffrn_radiation_source 'fine-focus sealed tube'
_diffrn_radiation_type ' MoK\a'
_diffrn_radiation_wavelength_id all
_diffrn_reflns_av_R_equivalents 0.251
_diffrn_reflns_limit_h_max 26
_diffrn_reflns_limit_h_min -26
_diffrn_reflns_limit_k_max 35
_diffrn_reflns_limit_k_min -35
_diffrn_reflns_limit_l_max 19
_diffrn_reflns_limit_l_min -19
_diffrn_reflns_number 13777
_diffrn_reflns_theta_full 25.05
_diffrn_reflns_theta_max 25.05
_diffrn_reflns_theta_min 4.53
_exptl_absorpt_coefficient_mu 0.46
_exptl_absorpt_correction_type none
_exptl_crystal_colour yellow
_exptl_crystal_density_diffrn 1.425
_exptl_crystal_description needle
_exptl_crystal_F_000 3608
_exptl_crystal_size_max .21
_exptl_crystal_size_mid .036
_exptl_crystal_size_min .021
_refine_diff_density_max 0.641
_refine_diff_density_min -0.631
_refine_diff_density_rms 0.092
_refine_ls_extinction_method none
_refine_ls_goodness_of_fit_ref 1.260
_refine_ls_hydrogen_treatment constr
_refine_ls_matrix_type full
_refine_ls_number_parameters 548
_refine_ls_number_reflns 6963
_refine_ls_number_restraints 6
_refine_ls_restrained_S_all 1.261
_refine_ls_R_factor_all 0.2157
_refine_ls_R_factor_gt 0.1082
_refine_ls_shift/su_max 0.001
_refine_ls_shift/su_mean 0.000
_refine_ls_structure_factor_coef Fsqd
_refine_ls_weighting_details 'calc w=1/[\s^2^(Fo^2^)+ (0.1000P)^2^+0.0000P] where P=(Fo^2^+2Fc^2^)/3'
_refine_ls_weighting_scheme calc
_refine_ls_wR_factor_gt 0.2309
_refine_ls_wR_factor_ref 0.2884
_reflns_number_gt 3303
_reflns_number_total 6963
_reflns_threshold_expression >2sigma(I)
_cod_data_source_file ja3038905_si_004.cif
_cod_data_source_block global
_cod_original_cell_volume 8200.4(6)
_cod_original_sg_symbol_H-M 'C 2/c '
_cod_original_formula_sum 'C96 H64 Cl12 N6 O2 '
_cod_database_code 4118268

loop_
_symmetry_equiv_pos_as_xyz
+X,+Y,+Z
-X,-Y,-Z
'-X+ 1/2,-Y+ 1/2,-Z'
'+X+ 1/2,+Y+ 1/2,+Z'
'-X,+Y,-Z+ 1/2'
'+X,-Y,+Z+ 1/2'
'+X+ 1/2,-Y+ 1/2,+Z+ 1/2'
'-X+ 1/2,+Y+ 1/2,-Z+ 1/2'

loop_
_atom_site_label
_atom_site_type_symbol
_atom_site_fract_x
_atom_site_fract_y
_atom_site_fract_z
_atom_site_U_iso_or_equiv
_atom_site_adp_type
_atom_site_occupancy
_atom_site_symmetry_multiplicity
_atom_site_calc_flag
_atom_site_refinement_flags
_atom_site_disorder_assembly
_atom_site_disorder_group
Cl48 Cl 0.02022(13) 0.09896(7) 0.1401(2) 0.0647(7) Uani 1 1 d . . .
Cl49 Cl 0.09821(13) 0.04795(7) 0.3433(3) 0.0859(11) Uani 1 1 d . . .
Cl52 Cl 0.2116(2) 0.18101(10) -0.0296(3) 0.0955(10) Uani 1 1 d . . .
Cl53 Cl 0.32973(17) 0.23129(11) 0.1676(3) 0.0826(9) Uani 1 1 d . . .
Cl57 Cl 0.0669(3) 0.08146(15) 0.9198(4) 0.1405(18) Uani 1 1 d . . .
Cl58 Cl 0.1147(3) 0.07923(14) 0.7982(4) 0.1342(16) Uani 1 1 d . . .
O46 O 0.5113(3) -0.30125(14) 0.6036(4) 0.0391(12) Uani 1 1 d . . .
N11 N 0.4550(3) -0.01621(17) 0.5596(5) 0.0280(12) Uani 1 1 d . . .
N28 N 0.2287(4) 0.28564(17) 0.2703(5) 0.0340(14) Uani 1 1 d . . .
N36 N 0.3912(3) 0.29990(18) 0.6539(5) 0.0317(13) Uani 1 1 d . . .
C1 C 0.3201(4) 0.0294(2) 0.3801(6) 0.0344(16) Uani 1 1 d . A .
C2 C 0.2512(4) 0.0517(2) 0.2913(6) 0.0332(16) Uani 1 1 d . . .
C3 C 0.1897(5) 0.0270(2) 0.2034(7) 0.047(2) Uani 1 1 d . . .
C4 C 0.1964(5) -0.0198(3) 0.2043(8) 0.063(3) Uani 1 1 d . . .
C05 C 0.2652(7) -0.0951(4) 0.3140(13) 0.034(5) Uiso 0.51(2) 1 d PD A 1
C06 C 0.3468(7) -0.1152(4) 0.3703(10) 0.026(4) Uiso 0.51(2) 1 d PD A 1
C5 C 0.2762(8) -0.0905(4) 0.2756(11) 0.035(5) Uiso 0.49(2) 1 d PD A 2
C6 C 0.3262(8) -0.1149(4) 0.3837(10) 0.029(4) Uiso 0.49(2) 1 d PD A 2
C7 C 0.4045(4) -0.08895(19) 0.4740(6) 0.0345(16) Uani 1 1 d D . .
C8 C 0.3985(4) -0.0419(2) 0.4743(5) 0.0268(14) Uani 1 1 d . A .
C9 C 0.3259(4) -0.0177(2) 0.3801(6) 0.0310(15) Uani 1 1 d . . .
C10 C 0.2646(4) -0.0428(2) 0.2923(7) 0.045(2) Uani 1 1 d D A .
C12 C 0.5350(4) -0.0833(2) 0.6532(6) 0.0278(14) Uani 1 1 d . . .
C13 C 0.4733(4) -0.1097(2) 0.5632(6) 0.0306(15) Uani 1 1 d . A .
C14 C 0.5208(4) -0.03632(19) 0.6461(6) 0.0270(14) Uani 1 1 d . A .
C15 C 0.6126(4) -0.1025(2) 0.7484(7) 0.0446(19) Uani 1 1 d . A .
C16 C 0.6473(5) -0.0773(2) 0.8514(7) 0.0435(19) Uani 1 1 d . . .
C17 C 0.6976(4) 0.0022(2) 0.9291(6) 0.0392(17) Uani 1 1 d . . .
C18 C 0.6870(4) 0.0482(2) 0.9202(6) 0.0335(16) Uani 1 1 d . A .
C19 C 0.6222(4) 0.0675(2) 0.8209(6) 0.0331(16) Uani 1 1 d . . .
C20 C 0.5697(4) 0.0400(2) 0.7315(6) 0.0295(15) Uani 1 1 d . A .
C21 C 0.5801(4) -0.0071(2) 0.7415(6) 0.0281(15) Uani 1 1 d . . .
C22 C 0.6431(4) -0.0263(2) 0.8403(6) 0.0337(16) Uani 1 1 d . A .
C23 C 0.2448(4) 0.1001(2) 0.2910(6) 0.0337(16) Uani 1 1 d . . .
C24 C 0.2397(4) 0.1411(2) 0.2899(6) 0.0350(16) Uani 1 1 d . . .
C25 C 0.2342(4) 0.1895(2) 0.2839(6) 0.0332(16) Uani 1 1 d . . .
C26 C 0.1889(4) 0.2117(2) 0.1866(6) 0.0367(17) Uani 1 1 d . . .
C27 C 0.1905(5) 0.2599(2) 0.1870(7) 0.0400(18) Uani 1 1 d . . .
C29 C 0.3117(3) 0.29303(19) 0.4633(6) 0.0257(14) Uani 1 1 d . . .
C30 C 0.3539(4) 0.2721(2) 0.5648(6) 0.0293(15) Uani 1 1 d . . .
C31 C 0.3563(3) 0.2233(2) 0.5742(6) 0.0278(15) Uani 1 1 d . . .
C32 C 0.3190(4) 0.1967(2) 0.4830(6) 0.0277(15) Uani 1 1 d . . .
C33 C 0.2762(4) 0.2163(2) 0.3810(6) 0.0299(15) Uani 1 1 d . . .
C34 C 0.2725(4) 0.2653(2) 0.3709(6) 0.0306(15) Uani 1 1 d . . .
C35 C 0.3070(4) 0.3435(2) 0.4545(7) 0.0380(17) Uani 1 1 d . . .
C37 C 0.4275(4) 0.2801(2) 0.7466(7) 0.0396(18) Uani 1 1 d . . .
C38 C 0.4319(4) 0.2332(2) 0.7654(6) 0.0329(16) Uani 1 1 d . . .
C39 C 0.3970(4) 0.2044(2) 0.6789(6) 0.0337(16) Uani 1 1 d . . .
C40 C 0.4837(4) -0.16063(19) 0.5696(5) 0.0272(14) Uani 1 1 d . . .
C41 C 0.4514(5) -0.1870(2) 0.6014(7) 0.0419(19) Uani 1 1 d . A .
C42 C 0.4618(4) -0.2338(2) 0.6131(6) 0.0358(17) Uani 1 1 d . . .
C43 C 0.5050(4) -0.25510(19) 0.5919(6) 0.0301(15) Uani 1 1 d . A .
C44 C 0.5382(4) -0.22958(19) 0.5599(6) 0.0292(15) Uani 1 1 d . . .
C45 C 0.5270(4) -0.1820(2) 0.5491(6) 0.0305(15) Uani 1 1 d . A .
C47 C 0.5606(6) -0.3239(3) 0.5893(9) 0.055(2) Uani 1 1 d . . .
C50 C 0.0382(5) 0.0957(3) 0.2665(10) 0.084(4) Uani 1 1 d . . .
C51 C 0.2488(9) 0.2308(5) 0.0312(15) 0.107(5) Uani 1 1 d . . .
C54 C 0.6104(4) 0.1160(2) 0.8143(6) 0.0332(16) Uani 1 1 d . . .
C55 C 0.3968(4) 0.1562(2) 0.6892(6) 0.0341(16) Uani 1 1 d . . .
C56 C 0.0402(14) 0.0949(9) 0.795(2) 0.082(6) Uiso 0.50 1 d P . 1
C57 C 0.0252(11) 0.0643(8) 0.7891(17) 0.070(5) Uiso 0.50 1 d P . 2
H1 H 0.3643 0.0470 0.4424 0.030(17) Uiso 1 1 calc R . .
H3 H 0.1416 0.0423 0.1407 0.034(18) Uiso 1 1 calc R . .
H4 H 0.1522 -0.0374 0.1417 0.07(3) Uiso 1 1 calc R . .
H05A H 0.2508 -0.0997 0.3640 0.041 Uiso 0.51(2) 1 calc PR A 1
H05B H 0.2209 -0.1124 0.2382 0.041 Uiso 0.51(2) 1 calc PR A 1
H06A H 0.3481 -0.1508 0.3869 0.031 Uiso 0.51(2) 1 calc PR A 1
H06B H 0.3614 -0.1116 0.3202 0.031 Uiso 0.51(2) 1 calc PR A 1
H5A H 0.3060 -0.0911 0.2447 0.042 Uiso 0.49(2) 1 calc PR A 2
H5B H 0.2195 -0.1072 0.2179 0.042 Uiso 0.49(2) 1 calc PR A 2
H6A H 0.3406 -0.1484 0.3749 0.035 Uiso 0.49(2) 1 calc PR A 2
H6B H 0.2920 -0.1186 0.4076 0.035 Uiso 0.49(2) 1 calc PR A 2
H15A H 0.6536 -0.1007 0.7354 0.06(2) Uiso 1 1 calc R . .
H15B H 0.6050 -0.1378 0.7573 0.038(19) Uiso 1 1 calc R . .
H16A H 0.6159 -0.0875 0.8770 0.05(2) Uiso 1 1 calc R A .
H16B H 0.7086 -0.0871 0.9140 0.038(19) Uiso 1 1 calc R . .
H17 H 0.7437 -0.0110 0.9982 0.06(3) Uiso 1 1 calc R A .
H18 H 0.7246 0.0677 0.9832 0.04(2) Uiso 1 1 calc R . .
H20 H 0.5253 0.0534 0.6614 0.04(2) Uiso 1 1 calc R . .
H26 H 0.1562 0.1947 0.1184 0.05(2) Uiso 1 1 calc R . .
H27 H 0.1593 0.2750 0.1165 0.06(3) Uiso 1 1 calc R . .
H32 H 0.3227 0.1636 0.4902 0.021(15) Uiso 1 1 calc R . .
H35A H 0.2929 0.3570 0.5008 0.06(3) Uiso 1 1 calc R . .
H35B H 0.2612 0.3532 0.3708 0.040(19) Uiso 1 1 calc R . .
H35C H 0.3634 0.3569 0.4856 0.05(2) Uiso 1 1 calc R . .
H37 H 0.4545 0.3000 0.8098 0.07(3) Uiso 1 1 calc R . .
H38 H 0.4590 0.2215 0.8380 0.07(3) Uiso 1 1 calc R . .
H41 H 0.4203 -0.1723 0.6161 0.024(16) Uiso 1 1 calc R . .
H42 H 0.4387 -0.2516 0.6363 0.035(19) Uiso 1 1 calc R A .
H44 H 0.5691 -0.2444 0.5451 0.027(17) Uiso 1 1 calc R A .
H45 H 0.5504 -0.1639 0.5266 0.06(2) Uiso 1 1 calc R . .
H47A H 0.5375 -0.3175 0.5086 0.025(16) Uiso 1 1 calc R . .
H47B H 0.5605 -0.3599 0.6010 0.05(2) Uiso 1 1 calc R . .
H47C H 0.6205 -0.3110 0.6477 0.10(4) Uiso 1 1 calc R . .
H50 H 0.0693 0.1260 0.3134 0.101 Uiso 1 1 calc R . .
H51 H 0.2028 0.2431 0.0295 0.128 Uiso 1 1 calc R . .
H56 H 0.0505 0.1310 0.8057 0.099 Uiso 0.50 1 calc PR . 1
H57 H 0.0342 0.0281 0.8023 0.084 Uiso 0.50 1 calc PR . 2

loop_
_atom_site_aniso_label
_atom_site_aniso_U_11
_atom_site_aniso_U_22
_atom_site_aniso_U_33
_atom_site_aniso_U_23
_atom_site_aniso_U_13
_atom_site_aniso_U_12
Cl48 0.0483(11) 0.0480(11) 0.0727(17) -0.0095(11) 0.0297(12) 0.0065(9)
Cl49 0.0394(11) 0.0377(10) 0.106(2) 0.0107(13) 0.0169(13) 0.0128(9)
Cl52 0.097(2) 0.0644(15) 0.097(2) -0.0014(16) 0.052(2) 0.0015(15)
Cl53 0.0681(16) 0.106(2) 0.0664(19) 0.0064(16) 0.0415(15) 0.0053(15)
Cl57 0.170(4) 0.125(3) 0.080(3) 0.007(2) 0.063(3) 0.044(3)
Cl58 0.130(3) 0.103(2) 0.137(4) 0.028(3) 0.075(3) 0.000(2)
O46 0.047(3) 0.024(2) 0.048(3) 0.006(2) 0.032(3) 0.005(2)
N11 0.030(3) 0.023(2) 0.030(3) -0.003(2) 0.020(3) -0.005(2)
N28 0.045(3) 0.023(3) 0.035(4) 0.007(3) 0.027(3) 0.006(2)
N36 0.023(3) 0.032(3) 0.029(4) -0.001(3) 0.012(3) -0.001(2)
C1 0.043(4) 0.021(3) 0.028(4) -0.006(3) 0.019(3) -0.007(3)
C2 0.043(4) 0.023(3) 0.034(4) 0.000(3) 0.026(4) 0.000(3)
C3 0.041(4) 0.032(4) 0.035(4) -0.001(3) 0.012(4) 0.010(3)
C4 0.038(4) 0.044(4) 0.044(5) -0.023(4) 0.000(4) 0.009(4)
C7 0.048(4) 0.016(3) 0.036(4) -0.006(3) 0.026(4) -0.009(3)
C8 0.031(3) 0.024(3) 0.020(3) -0.009(3) 0.014(3) -0.007(3)
C9 0.035(4) 0.027(3) 0.033(4) -0.004(3) 0.023(3) -0.004(3)
C10 0.039(4) 0.032(4) 0.044(5) -0.013(3) 0.018(4) 0.004(3)
C12 0.024(3) 0.032(3) 0.028(4) -0.005(3) 0.017(3) -0.005(3)
C13 0.039(4) 0.021(3) 0.035(4) -0.001(3) 0.026(4) 0.000(3)
C14 0.031(3) 0.018(3) 0.040(4) -0.003(3) 0.027(3) -0.002(3)
C15 0.033(4) 0.032(3) 0.046(5) -0.005(3) 0.016(4) 0.001(3)
C16 0.048(4) 0.028(3) 0.042(5) -0.004(3) 0.024(4) -0.007(3)
C17 0.037(4) 0.037(4) 0.032(4) -0.011(3) 0.018(4) -0.006(3)
C18 0.032(3) 0.035(3) 0.032(4) -0.017(3) 0.020(3) -0.014(3)
C19 0.029(3) 0.025(3) 0.039(4) -0.014(3) 0.020(4) -0.008(3)
C20 0.028(3) 0.025(3) 0.029(4) -0.004(3) 0.016(3) -0.001(3)
C21 0.024(3) 0.024(3) 0.032(4) -0.011(3) 0.017(3) -0.006(3)
C22 0.033(4) 0.030(3) 0.040(4) -0.003(3) 0.025(4) 0.000(3)
C23 0.038(4) 0.027(3) 0.030(4) 0.001(3) 0.020(3) 0.001(3)
C24 0.035(4) 0.031(4) 0.029(4) -0.005(3) 0.017(3) -0.001(3)
C25 0.040(4) 0.027(3) 0.037(4) 0.009(3) 0.027(4) 0.005(3)
C26 0.046(4) 0.031(3) 0.026(4) 0.000(3) 0.020(4) 0.001(3)
C27 0.050(4) 0.028(3) 0.044(5) 0.009(4) 0.032(4) 0.010(3)
C29 0.019(3) 0.018(3) 0.031(4) 0.004(3) 0.013(3) -0.001(2)
C30 0.022(3) 0.027(3) 0.035(4) -0.003(3) 0.017(3) -0.006(3)
C31 0.017(3) 0.024(3) 0.036(4) 0.004(3) 0.014(3) 0.000(2)
C32 0.022(3) 0.019(3) 0.038(4) 0.008(3) 0.018(3) 0.005(2)
C33 0.035(4) 0.022(3) 0.040(4) 0.007(3) 0.027(4) 0.005(3)
C34 0.032(3) 0.024(3) 0.042(4) 0.007(3) 0.027(4) 0.007(3)
C35 0.036(4) 0.022(3) 0.046(5) 0.004(3) 0.023(4) 0.003(3)
C37 0.029(4) 0.038(4) 0.041(5) -0.012(4) 0.019(4) -0.009(3)
C38 0.028(3) 0.042(4) 0.018(4) -0.004(3) 0.011(3) -0.004(3)
C39 0.021(3) 0.031(3) 0.035(4) 0.007(3) 0.013(3) 0.001(3)
C40 0.030(3) 0.021(3) 0.028(4) 0.000(3) 0.018(3) -0.001(3)
C41 0.054(4) 0.024(3) 0.064(6) -0.013(3) 0.046(5) -0.008(3)
C42 0.052(4) 0.026(3) 0.041(5) -0.007(3) 0.036(4) -0.008(3)
C43 0.039(4) 0.019(3) 0.028(4) 0.003(3) 0.021(3) 0.001(3)
C44 0.027(3) 0.018(3) 0.032(4) 0.000(3) 0.015(3) 0.002(2)
C45 0.032(3) 0.022(3) 0.031(4) -0.004(3) 0.019(3) -0.003(3)
C47 0.078(6) 0.031(4) 0.077(7) 0.009(4) 0.060(6) 0.015(4)
C50 0.026(4) 0.034(4) 0.101(9) 0.009(5) 0.004(5) 0.007(3)
C51 0.094(9) 0.115(10) 0.137(13) 0.019(9) 0.088(10) -0.004(8)
C54 0.023(3) 0.038(4) 0.036(4) -0.014(3) 0.019(3) -0.009(3)
C55 0.025(3) 0.029(3) 0.034(4) 0.011(3) 0.014(3) 0.004(3)

loop_
_atom_type_symbol
_atom_type_description
_atom_type_scat_dispersion_real
_atom_type_scat_dispersion_imag
_atom_type_scat_source
C C 0.0033 0.0016 'International Tables Vol C Tables 4.2.6.8 and 6.1.1.4'
H H 0.0000 0.0000 'International Tables Vol C Tables 4.2.6.8 and 6.1.1.4'
N N 0.0061 0.0033 'International Tables Vol C Tables 4.2.6.8 and 6.1.1.4'
O O 0.0106 0.0060 'International Tables Vol C Tables 4.2.6.8 and 6.1.1.4'
Cl Cl 0.1484 0.1585 'International Tables Vol C Tables 4.2.6.8 and 6.1.1.4'

loop_
_diffrn_radiation_wavelength
0.71073

loop_
_geom_angle_atom_site_label_1
_geom_angle_atom_site_label_2
_geom_angle_atom_site_label_3
_geom_angle
_geom_angle_site_symmetry_1
C57 Cl57 C56 31.0(9) .
C56 Cl58 C57 28.6(9) .
C43 O46 C47 117.1(6) .
C14 N11 C8 118.7(5) .
C27 N28 C34 118.1(6) .
C37 N36 C30 116.9(6) .
C9 C1 C2 120.3(6) .
C3 C2 C1 119.7(6) .
C3 C2 C23 119.7(6) .
C1 C2 C23 120.6(6) .
C2 C3 C4 119.3(7) .
C3 C4 C10 121.9(7) .
C06 C05 C10 110.1(10) .
C7 C06 C05 106.0(10) .
C10 C5 C6 108.2(11) .
C5 C6 C7 112.3(10) .
C13 C7 C8 118.6(6) .
C13 C7 C06 119.8(7) .
C8 C7 C06 120.1(7) .
C13 C7 C6 123.9(6) .
C8 C7 C6 116.1(7) .
C06 C7 C6 23.8(6) .
N11 C8 C7 122.6(6) .
N11 C8 C9 116.5(5) .
C7 C8 C9 120.9(5) .
C10 C9 C1 120.4(6) .
C10 C9 C8 118.7(5) .
C1 C9 C8 120.9(6) .
C9 C10 C4 118.3(6) .
C9 C10 C5 121.7(8) .
C4 C10 C5 118.0(8) .
C9 C10 C05 115.7(8) .
C4 C10 C05 123.1(8) .
C5 C10 C05 31.3(6) .
C14 C12 C13 116.3(6) .
C14 C12 C15 120.3(6) .
C13 C12 C15 123.3(6) .
C7 C13 C12 120.0(5) .
C7 C13 C40 121.7(6) .
C12 C13 C40 118.3(6) .
N11 C14 C12 123.7(6) .
N11 C14 C21 117.1(5) .
C12 C14 C21 119.1(6) .
C12 C15 C16 111.8(6) .
C22 C16 C15 114.0(7) .
C18 C17 C22 120.7(7) .
C17 C18 C19 120.0(6) .
C20 C19 C18 120.0(6) .
C20 C19 C54 120.9(6) .
C18 C19 C54 119.0(6) .
C19 C20 C21 119.8(6) .
C22 C21 C20 120.2(6) .
C22 C21 C14 120.7(5) .
C20 C21 C14 119.0(6) .
C21 C22 C17 119.3(6) .
C21 C22 C16 118.7(6) .
C17 C22 C16 121.8(7) .
C24 C23 C2 179.0(8) .
C23 C24 C25 176.6(8) .
C26 C25 C24 121.3(7) .
C26 C25 C33 118.3(6) .
C24 C25 C33 120.4(6) .
C25 C26 C27 118.3(7) .
N28 C27 C26 126.4(7) .
C30 C29 C34 118.6(5) .
C30 C29 C35 120.1(6) .
C34 C29 C35 121.3(6) .
N36 C30 C29 117.5(5) .
N36 C30 C31 121.6(6) .
C29 C30 C31 120.8(6) .
C32 C31 C39 122.4(5) .
C32 C31 C30 119.7(6) .
C39 C31 C30 117.9(6) .
C31 C32 C33 121.0(5) .
C32 C33 C25 122.4(5) .
C32 C33 C34 119.4(6) .
C25 C33 C34 118.2(6) .
N28 C34 C29 119.0(5) .
N28 C34 C33 120.6(6) .
C29 C34 C33 120.4(6) .
N36 C37 C38 126.7(7) .
C39 C38 C37 118.0(7) .
C38 C39 C55 122.3(7) .
C38 C39 C31 118.8(6) .
C55 C39 C31 118.8(7) .
C45 C40 C41 118.2(6) .
C45 C40 C13 122.6(6) .
C41 C40 C13 119.2(6) .
C40 C41 C42 121.8(7) .
C43 C42 C41 119.8(7) .
O46 C43 C42 116.1(6) .
O46 C43 C44 124.1(6) .
C42 C43 C44 119.8(6) .
C43 C44 C45 119.3(6) .
C40 C45 C44 121.1(6) .
C50 C50 Cl49 115.4(8) 2
C50 C50 Cl48 105.4(12) 2
Cl49 C50 Cl48 110.0(6) .
C51 C51 Cl52 117.9(18) 7
C51 C51 Cl53 113.0(14) 7
Cl52 C51 Cl53 118.2(9) .
C55 C54 C19 177.9(7) 2_656
C54 C55 C39 172.7(8) 2_656
C56 C56 Cl58 126(3) 2_556
C56 C56 Cl57 116(2) 2_556
Cl58 C56 Cl57 109.7(14) .
C57 C57 Cl57 144(3) 2_556
C57 C57 Cl58 109(3) 2_556
Cl57 C57 Cl58 99.0(10) .
C9 C1 H1 119.8 .
C2 C1 H1 119.8 .
C2 C3 H3 120.3 .
C4 C3 H3 120.3 .
C3 C4 H4 119.0 .
C10 C4 H4 119.0 .
C06 C05 H05A 109.6 .
C10 C05 H05A 109.6 .
C06 C05 H05B 109.6 .
C10 C05 H05B 109.6 .
H05A C05 H05B 108.2 .
C7 C06 H06A 110.5 .
C05 C06 H06A 110.5 .
C7 C06 H06B 110.5 .
C05 C06 H06B 110.5 .
H06A C06 H06B 108.7 .
C10 C5 H5A 110.1 .
C6 C5 H5A 110.1 .
C10 C5 H5B 110.1 .
C6 C5 H5B 110.1 .
H5A C5 H5B 108.4 .
C5 C6 H6A 109.1 .
C7 C6 H6A 109.1 .
C5 C6 H6B 109.1 .
C7 C6 H6B 109.1 .
H6A C6 H6B 107.9 .
C12 C15 H15A 109.3 .
C16 C15 H15A 109.3 .
C12 C15 H15B 109.3 .
C16 C15 H15B 109.3 .
H15A C15 H15B 107.9 .
C22 C16 H16A 108.7 .
C15 C16 H16A 108.7 .
C22 C16 H16B 108.7 .
C15 C16 H16B 108.7 .
H16A C16 H16B 107.6 .
C18 C17 H17 119.7 .
C22 C17 H17 119.7 .
C17 C18 H18 120.0 .
C19 C18 H18 120.0 .
C19 C20 H20 120.1 .
C21 C20 H20 120.1 .
C25 C26 H26 120.8 .
C27 C26 H26 120.8 .
N28 C27 H27 116.8 .
C26 C27 H27 116.8 .
C31 C32 H32 119.5 .
C33 C32 H32 119.5 .
C29 C35 H35A 109.5 .
C29 C35 H35B 109.5 .
H35A C35 H35B 109.5 .
C29 C35 H35C 109.5 .
H35A C35 H35C 109.5 .
H35B C35 H35C 109.5 .
N36 C37 H37 116.7 .
C38 C37 H37 116.7 .
C39 C38 H38 121.0 .
C37 C38 H38 121.0 .
C40 C41 H41 119.1 .
C42 C41 H41 119.1 .
C43 C42 H42 120.1 .
C41 C42 H42 120.1 .
C43 C44 H44 120.4 .
C45 C44 H44 120.4 .
C40 C45 H45 119.5 .
C44 C45 H45 119.5 .
O46 C47 H47A 109.5 .
O46 C47 H47B 109.5 .
H47A C47 H47B 109.5 .
O46 C47 H47C 109.5 .
H47A C47 H47C 109.5 .
H47B C47 H47C 109.5 .
C50 C50 H50 108.6 2
Cl49 C50 H50 108.6 .
Cl48 C50 H50 108.6 .
C51 C51 H51 101.2 7
Cl52 C51 H51 101.2 .
Cl53 C51 H51 101.2 .
C56 C56 H56 99.3 2_556
Cl58 C56 H56 99.3 .
Cl57 C56 H56 99.3 .
C57 C57 H57 99.2 2_556
Cl57 C57 H57 99.2 .
Cl58 C57 H57 99.2 .

loop_
_geom_bond_atom_site_label_1
_geom_bond_atom_site_label_2
_geom_bond_distance
_geom_bond_site_symmetry_2
Cl48 C50 1.850(15) .
Cl49 C50 1.772(8) .
Cl52 C51 1.657(17) .
Cl53 C51 1.718(18) .
Cl57 C57 1.76(2) .
Cl57 C56 1.77(3) .
Cl58 C56 1.71(2) .
Cl58 C57 1.97(2) .
O46 C43 1.368(7) .
O46 C47 1.440(9) .
N11 C14 1.333(9) .
N11 C8 1.341(8) .
N28 C27 1.280(10) .
N28 C34 1.386(9) .
N36 C37 1.302(10) .
N36 C30 1.380(9) .
C1 C9 1.393(9) .
C1 C2 1.403(10) .
C2 C3 1.374(11) .
C2 C23 1.433(9) .
C3 C4 1.386(11) .
C4 C10 1.402(11) .
C05 C06 1.523(15) .
C05 C10 1.578(13) .
C06 C7 1.506(12) .
C5 C10 1.488(12) .
C5 C6 1.518(15) .
C6 C7 1.557(13) .
C7 C13 1.384(10) .
C7 C8 1.393(8) .
C8 C9 1.492(9) .
C9 C10 1.378(10) .
C12 C14 1.408(8) .
C12 C13 1.416(10) .
C12 C15 1.483(10) .
C13 C40 1.511(8) .
C14 C21 1.488(9) .
C15 C16 1.516(12) .
C16 C22 1.509(9) .
C17 C18 1.366(10) .
C17 C22 1.405(10) .
C18 C19 1.403(11) .
C19 C20 1.386(10) .
C19 C54 1.446(9) .
C20 C21 1.398(9) .
C21 C22 1.386(10) .
C23 C24 1.211(9) .
C24 C25 1.431(9) .
C25 C26 1.371(10) .
C25 C33 1.441(11) .
C26 C27 1.420(10) .
C29 C30 1.409(10) .
C29 C34 1.410(10) .
C29 C35 1.491(8) .
C30 C31 1.440(9) .
C31 C32 1.384(10) .
C31 C39 1.430(11) .
C32 C33 1.397(10) .
C33 C34 1.451(9) .
C37 C38 1.405(10) .
C38 C39 1.377(10) .
C39 C55 1.428(9) .
C40 C45 1.379(9) .
C40 C41 1.385(10) .
C41 C42 1.389(9) .
C42 C43 1.383(10) .
C43 C44 1.389(10) .
C44 C45 1.415(9) .
C50 C50 1.42(2) 2
C51 C51 1.56(3) 7
C54 C55 1.192(9) 2_656
C55 C54 1.192(9) 2_656
C56 C56 1.38(5) 2_556
C57 C57 1.01(4) 2_556
C1 H1 0.9800 .
C3 H3 0.9800 .
C4 H4 0.9800 .
C05 H05A 1.0800 .
C05 H05B 1.0800 .
C06 H06A 1.0800 .
C06 H06B 1.0800 .
C5 H5A 1.0800 .
C5 H5B 1.0800 .
C6 H6A 1.0800 .
C6 H6B 1.0800 .
C15 H15A 1.0800 .
C15 H15B 1.0800 .
C16 H16A 1.0800 .
C16 H16B 1.0800 .
C17 H17 0.9800 .
C18 H18 0.9800 .
C20 H20 0.9800 .
C26 H26 0.9800 .
C27 H27 0.9800 .
C32 H32 0.9800 .
C35 H35A 1.0800 .
C35 H35B 1.0800 .
C35 H35C 1.0800 .
C37 H37 0.9800 .
C38 H38 0.9800 .
C41 H41 0.9800 .
C42 H42 0.9800 .
C44 H44 0.9800 .
C45 H45 0.9800 .
C47 H47A 1.0800 .
C47 H47B 1.0800 .
C47 H47C 1.0800 .
C50 H50 1.0800 .
C51 H51 1.0800 .
C56 H56 1.0800 .
C57 H57 1.0800 .

loop_
_geom_torsion_atom_site_label_1
_geom_torsion_atom_site_label_2
_geom_torsion_atom_site_label_3
_geom_torsion_atom_site_label_4
_geom_torsion
_geom_torsion_site_symmetry_4
C9 C1 C2 C3 -0.8(11) .
C9 C1 C2 C23 179.8(7) .
C1 C2 C3 C4 0.6(13) .
C23 C2 C3 C4 -180.0(9) .
C2 C3 C4 C10 -0.5(15) .
C10 C05 C06 C7 59.0(15) .
C10 C5 C6 C7 -52.7(17) .
C05 C06 C7 C13 150.8(10) .
C05 C06 C7 C8 -43.4(15) .
C05 C06 C7 C6 43.4(15) .
C5 C6 C7 C13 -152.8(10) .
C5 C6 C7 C8 40.6(16) .
C5 C6 C7 C06 -65.3(18) .
C14 N11 C8 C7 2.5(10) .
C14 N11 C8 C9 179.6(6) .
C13 C7 C8 N11 -3.3(11) .
C06 C7 C8 N11 -169.3(9) .
C6 C7 C8 N11 164.1(9) .
C13 C7 C8 C9 179.8(6) .
C06 C7 C8 C9 13.8(12) .
C6 C7 C8 C9 -12.8(12) .
C2 C1 C9 C10 0.9(11) .
C2 C1 C9 C8 -179.6(6) .
N11 C8 C9 C10 -177.2(7) .
C7 C8 C9 C10 -0.1(10) .
N11 C8 C9 C1 3.3(9) .
C7 C8 C9 C1 -179.6(7) .
C1 C9 C10 C4 -0.7(12) .
C8 C9 C10 C4 179.7(8) .
C1 C9 C10 C5 163.1(10) .
C8 C9 C10 C5 -16.5(13) .
C1 C9 C10 C05 -161.8(9) .
C8 C9 C10 C05 18.7(11) .
C3 C4 C10 C9 0.5(15) .
C3 C4 C10 C5 -163.9(11) .
C3 C4 C10 C05 160.1(11) .
C6 C5 C10 C9 43.0(16) .
C6 C5 C10 C4 -153.2(12) .
C6 C5 C10 C05 -44.9(13) .
C06 C05 C10 C9 -50.2(15) .
C06 C05 C10 C4 149.7(11) .
C06 C05 C10 C5 59.2(14) .
C8 C7 C13 C12 1.3(10) .
C06 C7 C13 C12 167.3(9) .
C6 C7 C13 C12 -165.1(10) .
C8 C7 C13 C40 179.0(6) .
C06 C7 C13 C40 -14.9(12) .
C6 C7 C13 C40 12.7(13) .
C14 C12 C13 C7 1.3(9) .
C15 C12 C13 C7 -175.6(7) .
C14 C12 C13 C40 -176.5(6) .
C15 C12 C13 C40 6.6(10) .
C8 N11 C14 C12 0.4(9) .
C8 N11 C14 C21 -176.6(6) .
C13 C12 C14 N11 -2.2(10) .
C15 C12 C14 N11 174.8(7) .
C13 C12 C14 C21 174.7(6) .
C15 C12 C14 C21 -8.4(10) .
C14 C12 C15 C16 35.0(10) .
C13 C12 C15 C16 -148.3(7) .
C12 C15 C16 C22 -45.5(9) .
C22 C17 C18 C19 -1.6(11) .
C17 C18 C19 C20 -0.9(11) .
C17 C18 C19 C54 177.7(7) .
C18 C19 C20 C21 1.9(10) .
C54 C19 C20 C21 -176.6(7) .
C19 C20 C21 C22 -0.4(10) .
C19 C20 C21 C14 176.9(6) .
N11 C14 C21 C22 168.8(6) .
C12 C14 C21 C22 -8.3(10) .
N11 C14 C21 C20 -8.6(9) .
C12 C14 C21 C20 174.4(6) .
C20 C21 C22 C17 -2.0(10) .
C14 C21 C22 C17 -179.3(6) .
C20 C21 C22 C16 173.1(7) .
C14 C21 C22 C16 -4.3(10) .
C18 C17 C22 C21 3.0(11) .
C18 C17 C22 C16 -171.9(7) .
C15 C16 C22 C21 31.7(10) .
C15 C16 C22 C17 -153.4(7) .
C3 C2 C23 C24 -8E1(6) .
C1 C2 C23 C24 10E1(6) .
C2 C23 C24 C25 1E1(7) .
C23 C24 C25 C26 44(14) .
C23 C24 C25 C33 -137(14) .
C24 C25 C26 C27 -175.7(7) .
C33 C25 C26 C27 4.7(10) .
C34 N28 C27 C26 -0.8(11) .
C25 C26 C27 N28 -2.4(12) .
C37 N36 C30 C29 177.5(6) .
C37 N36 C30 C31 -1.3(9) .
C34 C29 C30 N36 -179.5(5) .
C35 C29 C30 N36 -1.4(9) .
C34 C29 C30 C31 -0.7(9) .
C35 C29 C30 C31 177.4(6) .
N36 C30 C31 C32 -179.1(6) .
C29 C30 C31 C32 2.1(9) .
N36 C30 C31 C39 1.8(9) .
C29 C30 C31 C39 -177.0(6) .
C39 C31 C32 C33 176.6(6) .
C30 C31 C32 C33 -2.5(9) .
C31 C32 C33 C25 -177.6(6) .
C31 C32 C33 C34 1.5(9) .
C26 C25 C33 C32 175.1(6) .
C24 C25 C33 C32 -4.5(10) .
C26 C25 C33 C34 -4.0(9) .
C24 C25 C33 C34 176.4(6) .
C27 N28 C34 C29 -176.8(6) .
C27 N28 C34 C33 1.5(9) .
C30 C29 C34 N28 177.9(6) .
C35 C29 C34 N28 -0.2(9) .
C30 C29 C34 C33 -0.4(9) .
C35 C29 C34 C33 -178.5(6) .
C32 C33 C34 N28 -178.2(6) .
C25 C33 C34 N28 0.9(9) .
C32 C33 C34 C29 0.0(9) .
C25 C33 C34 C29 179.1(6) .
C30 N36 C37 C38 -0.8(10) .
N36 C37 C38 C39 2.3(11) .
C37 C38 C39 C55 -178.7(7) .
C37 C38 C39 C31 -1.6(10) .
C32 C31 C39 C38 -179.3(6) .
C30 C31 C39 C38 -0.2(9) .
C32 C31 C39 C55 -2.2(10) .
C30 C31 C39 C55 176.9(6) .
C7 C13 C40 C45 100.4(8) .
C12 C13 C40 C45 -81.8(9) .
C7 C13 C40 C41 -82.2(9) .
C12 C13 C40 C41 95.6(8) .
C45 C40 C41 C42 0.2(11) .
C13 C40 C41 C42 -177.3(7) .
C40 C41 C42 C43 -0.5(12) .
C47 O46 C43 C42 -175.8(7) .
C47 O46 C43 C44 4.7(10) .
C41 C42 C43 O46 -179.0(7) .
C41 C42 C43 C44 0.6(11) .
O46 C43 C44 C45 179.2(6) .
C42 C43 C44 C45 -0.3(10) .
C41 C40 C45 C44 0.1(10) .
C13 C40 C45 C44 177.5(6) .
C43 C44 C45 C40 0.0(10) .
C20 C19 C54 C55 -14E1(2) 2_656
C18 C19 C54 C55 4E1(2) 2_656
C38 C39 C55 C54 159(6) 2_656
C31 C39 C55 C54 -18(6) 2_656
C57 Cl58 C56 C56 -74.1(18) 2_556
C57 Cl58 C56 Cl57 74(2) .
C57 Cl57 C56 C56 65.7(17) 2_556
C57 Cl57 C56 Cl58 -86(2) .
C56 Cl57 C57 C57 -84(3) 2_556
C56 Cl57 C57 Cl58 55.5(18) .
C56 Cl58 C57 C57 90(2) 2_556
C56 Cl58 C57 Cl57 -67(2) .
